data_7132243
loop_
_publ_author_name
'Sun, Yingzhu'
'Yu, Changjiang'
'Qian, Wanping'
'Zhang, Hong-Tao'
'Jiao, Lijuan'
'Li, Jiazhu'
'Liu, Minghua'
'Hao, Erhong'

_publ_section_title
;
 Dynamically Stable co-Assembled Supramolecular BOPPY Systems with Chiral
 Amplification
;
_journal_name_full 'Chemical Communications'
_journal_paper_doi 10.1039/D3CC04727J
_journal_year 2023
_chemical_absolute_configuration rm
_chemical_formula_moiety 'C20 H21 B2 F4 N5'
_chemical_formula_sum 'C20 H21 B2 F4 N5'
_chemical_formula_weight 429.04
_space_group_crystal_system monoclinic
_space_group_IT_number 5
_space_group_name_Hall 'C 2y'
_space_group_name_H-M_alt 'C 1 2 1'
_atom_sites_solution_hydrogens geom
_audit_creation_date 2021-12-13
_audit_creation_method
;
Olex2 1.2
(compiled 2015.01.26 svn.r3150 for OlexSys, GUI svn.r1)
;
_audit_update_record
;
2022-12-24 deposited with the CCDC.	2023-10-23 downloaded from the CCDC.
;
_cell_angle_alpha 90
_cell_angle_beta 92.331(13)
_cell_angle_gamma 90
_cell_formula_units_Z 8
_cell_length_a 19.215(2)
_cell_length_b 8.7897(9)
_cell_length_c 24.398(3)
_cell_measurement_reflns_used 4891
_cell_measurement_temperature 293
_cell_measurement_theta_max 66.25
_cell_measurement_theta_min 3.63
_cell_volume 4117.3(8)
_computing_molecular_graphics 'Olex2 (Dolomanov et al., 2009)'
_computing_publication_material 'Olex2 (Dolomanov et al., 2009)'
_computing_structure_refinement 'ShelXL (Sheldrick, 2008)'
_diffrn_ambient_temperature 293
_diffrn_measured_fraction_theta_full 0.993
_diffrn_measured_fraction_theta_max 0.993
_diffrn_measurement_device_type 'Bruker APEX-II CCD'
_diffrn_measurement_method '\f and \w scans'
_diffrn_radiation_type CuK\a
_diffrn_radiation_wavelength 1.54178
_diffrn_reflns_av_R_equivalents 0.0548
_diffrn_reflns_av_unetI/netI 0.0737
_diffrn_reflns_Laue_measured_fraction_full 0.993
_diffrn_reflns_Laue_measured_fraction_max 0.993
_diffrn_reflns_limit_h_max 22
_diffrn_reflns_limit_h_min -22
_diffrn_reflns_limit_k_max 9
_diffrn_reflns_limit_k_min -10
_diffrn_reflns_limit_l_max 28
_diffrn_reflns_limit_l_min -28
_diffrn_reflns_number 18422
_diffrn_reflns_point_group_measured_fraction_full 0.931
_diffrn_reflns_point_group_measured_fraction_max 0.931
_diffrn_reflns_theta_full 65.995
_diffrn_reflns_theta_max 65.995
_diffrn_reflns_theta_min 3.626
_diffrn_standards_number 0
_exptl_absorpt_coefficient_mu 0.923
_exptl_absorpt_correction_T_max 0.7531
_exptl_absorpt_correction_T_min 0.5736
_exptl_absorpt_correction_type multi-scan
_exptl_absorpt_process_details
;
SADABS-2016/2 (Bruker,2016/2) was used for absorption correction.
wR2(int) was 0.1207 before and 0.0633 after correction.
The Ratio of minimum to maximum transmission is 0.7617.
The \l/2 correction factor is Not present.
;
_exptl_crystal_colour 'metallic yellowish yellow'
_exptl_crystal_colour_lustre metallic
_exptl_crystal_colour_modifier yellowish
_exptl_crystal_colour_primary yellow
_exptl_crystal_density_diffrn 1.384
_exptl_crystal_description cube
_exptl_crystal_F_000 1776
_exptl_crystal_size_max 0.2
_exptl_crystal_size_mid 0.15
_exptl_crystal_size_min 0.12
_refine_diff_density_max 0.176
_refine_diff_density_min -0.262
_refine_diff_density_rms 0.050
_refine_ls_abs_structure_details
;
 Flack x determined using 1383 quotients [(I+)-(I-)]/[(I+)+(I-)]
 (Parsons, Flack and Wagner, Acta Cryst. B69 (2013) 249-259).
;
_refine_ls_abs_structure_Flack -0.22(11)
_refine_ls_extinction_method none
_refine_ls_goodness_of_fit_ref 0.938
_refine_ls_hydrogen_treatment constr
_refine_ls_matrix_type full
_refine_ls_number_parameters 565
_refine_ls_number_reflns 6694
_refine_ls_number_restraints 183
_refine_ls_restrained_S_all 0.927
_refine_ls_R_factor_all 0.0806
_refine_ls_R_factor_gt 0.0504
_refine_ls_shift/su_max 0.000
_refine_ls_shift/su_mean 0.000
_refine_ls_structure_factor_coef Fsqd
_refine_ls_weighting_details 'w=1/[\s^2^(Fo^2^)+(0.0730P)^2^] where P=(Fo^2^+2Fc^2^)/3'
_refine_ls_weighting_scheme calc
_refine_ls_wR_factor_gt 0.1212
_refine_ls_wR_factor_ref 0.1353
_reflns_Friedel_coverage 0.750
_reflns_Friedel_fraction_full 0.860
_reflns_Friedel_fraction_max 0.860
_reflns_number_gt 4496
_reflns_number_total 6694
_reflns_threshold_expression 'I > 2\s(I)'
_cod_data_source_file d3cc04727j2.cif
_cod_data_source_block 1b-S
_cod_original_cell_volume 4117.4(8)
_cod_database_code 7132243
_shelx_space_group_comment
;
The symmetry employed for this shelxl refinement is uniquely defined
by the following loop, which should always be used as a source of
symmetry information in preference to the above space-group names.
They are only intended as comments.
;
_olex2_refinement_description
;
1. Fixed Uiso
 At 1.2 times of:
  All C(H) groups, All N(H) groups
 At 1.5 times of:
  All C(H,H,H) groups
2. Rigid bond restraints
 All non-hydrogen atoms
 with sigma for 1-2 distances of 0.01 and sigma for 1-3 distances of 0.01
3.a Ternary CH refined with riding coordinates:
 C00V(H00V), C011(H011)
3.b Aromatic/amide H refined with riding coordinates:
 N00H(H00H), N00I(H00I), C00J(H00J), C00K(H00K), C00X(H00X), C00Y(H00Y),
 C010(H010), C012(H012), C013(H013), C014(H014), C015(H015), C016(H016),
 C017(H017), C018(H018), C01A(H01A), C01B(H01R), C01C(H01S), C01D(H01D),
 C01E(H01T), C01L(H01L), C01P(H01P), C01Q(H01Q)
3.c Idealised Me refined as rotating group:
 C019(H01M,H01N,H01O), C01F(H01B,H01C,H01E), C01H(H01U,H01V,H01W), C01J(H01F,
 H01G,H01H), C01M(H01X,H01Y,H), C01O(H01I,H01J,H01K)
;
_shelx_shelxl_version_number 2014/7
_olex2_submission_special_instructions 'No special instructions were received'

loop_
_space_group_symop_operation_xyz
'x, y, z'
'-x, y, -z'
'x+1/2, y+1/2, z'
'-x+1/2, y+1/2, -z'

loop_
_atom_site_label
_atom_site_type_symbol
_atom_site_fract_x
_atom_site_fract_y
_atom_site_fract_z
_atom_site_U_iso_or_equiv
_atom_site_adp_type
_atom_site_occupancy
_atom_site_site_symmetry_order
_atom_site_calc_flag
_atom_site_refinement_flags_posn
_atom_site_refinement_flags_adp
_atom_site_refinement_flags_occupancy
_atom_site_disorder_assembly
_atom_site_disorder_group
F001 F 0.41733(13) 0.1533(4) 0.12106(11) 0.0716(9) Uani 1 1 d . U . . .
F002 F 0.48840(13) 0.5806(4) 0.44312(9) 0.0681(9) Uani 1 1 d . U . . .
F003 F 0.64613(13) 0.5434(4) 0.18658(11) 0.0694(9) Uani 1 1 d . U . . .
F004 F 0.57795(14) 0.5281(4) 0.39002(11) 0.0685(8) Uani 1 1 d . U . . .
F005 F 0.50484(14) 0.1671(4) 0.06321(10) 0.0712(9) Uani 1 1 d . U . . .
F006 F 0.46460(15) 0.9212(4) 0.24207(11) 0.0768(10) Uani 1 1 d . U . . .
F007 F 0.56647(14) 0.5549(4) 0.25150(11) 0.0753(10) Uani 1 1 d . U . . .
F008 F 0.37780(15) 0.9594(4) 0.29987(13) 0.0798(10) Uani 1 1 d . U . . .
N009 N 0.47439(17) 0.6424(5) 0.34659(13) 0.0461(9) Uani 1 1 d . U . . .
N00A N 0.52953(18) 0.2492(5) 0.15738(14) 0.0492(10) Uani 1 1 d . U . . .
N00B N 0.38482(18) 0.7146(5) 0.25570(14) 0.0517(10) Uani 1 1 d . U . . .
N00C N 0.62934(17) 0.3200(5) 0.24171(14) 0.0517(10) Uani 1 1 d . U . . .
N00D N 0.46214(17) 0.4050(5) 0.10009(15) 0.0501(10) Uani 1 1 d . U . . .
N00E N 0.54701(17) 0.7936(5) 0.40145(13) 0.0482(10) Uani 1 1 d . U . . .
N00F N 0.46981(18) 0.7921(5) 0.32884(14) 0.0512(10) Uani 1 1 d . U . . .
N00G N 0.53998(19) 0.3992(5) 0.17215(15) 0.0543(10) Uani 1 1 d . U . . .
N00H N 0.6229(2) 0.7688(6) 0.47748(15) 0.0613(12) Uani 1 1 d . U . . .
H00H H 0.6045 0.6810 0.4824 0.074 Uiso 1 1 calc R . . . .
N00I N 0.38574(19) 0.3824(6) 0.02486(16) 0.0642(12) Uani 1 1 d . U . . .
H00I H 0.4011 0.2910 0.0218 0.077 Uiso 1 1 calc R . . . .
C00J C 0.4401(2) 0.5360(6) 0.31909(16) 0.0467(11) Uani 1 1 d . U . . .
H00J H 0.4454 0.4356 0.3306 0.056 Uiso 1 1 calc R . . . .
C00K C 0.5642(2) 0.1415(7) 0.18410(17) 0.0496(11) Uani 1 1 d . U . . .
H00K H 0.5553 0.0407 0.1745 0.060 Uiso 1 1 calc R . . . .
C00L C 0.7517(2) 0.7973(6) 0.48520(16) 0.0529(12) Uani 1 1 d . U . . .
C00M C 0.4993(2) 0.4895(7) 0.13841(18) 0.0515(12) Uani 1 1 d . U . . .
C00N C 0.3399(2) 0.7084(7) 0.21174(18) 0.0582(14) Uani 1 1 d . U . . .
C00O C 0.3960(2) 0.5657(6) 0.27348(16) 0.0498(12) Uani 1 1 d . U . . .
C00P C 0.5955(2) 0.8598(7) 0.43724(19) 0.0556(13) Uani 1 1 d . U . . .
C00Q C 0.6797(2) 0.3162(7) 0.28223(18) 0.0576(13) Uani 1 1 d . U . . .
C00R C 0.5137(2) 0.8797(6) 0.36143(17) 0.0486(12) Uani 1 1 d . U . . .
C00S C 0.2573(2) 0.4138(7) 0.01553(18) 0.0540(12) Uani 1 1 d . U . . .
C00T C 0.4171(2) 0.4753(7) 0.0628(2) 0.0574(13) Uani 1 1 d . U . . .
C00U C 0.6139(2) 0.1712(7) 0.22614(17) 0.0524(12) Uani 1 1 d . U . . .
C00V C 0.6825(2) 0.8142(7) 0.51263(17) 0.0575(14) Uani 1 1 d . U . . .
H00V H 0.6767 0.9217 0.5220 0.069 Uiso 1 1 calc R . . . .
C00W C 0.6552(2) 0.0726(7) 0.25844(18) 0.0553(13) Uani 1 1 d . U . . .
C00X C 0.8120(2) 0.8527(7) 0.51144(19) 0.0577(13) Uani 1 1 d . U . . .
H00X H 0.8089 0.9018 0.5450 0.069 Uiso 1 1 calc R . . . .
C00Y C 0.6958(2) 0.1632(8) 0.29292(19) 0.0645(15) Uani 1 1 d . U . . .
H00Y H 0.7285 0.1285 0.3191 0.077 Uiso 1 1 calc R . . . .
C00Z C 0.3576(2) 0.4667(7) 0.23912(19) 0.0565(13) Uani 1 1 d . U . . .
C010 C 0.3229(2) 0.5579(8) 0.20085(18) 0.0648(15) Uani 1 1 d . U . . .
H010 H 0.2931 0.5238 0.1725 0.078 Uiso 1 1 calc R . . . .
C011 C 0.3270(2) 0.4308(8) -0.01105(19) 0.0637(15) Uani 1 1 d . U . . .
H011 H 0.3335 0.5386 -0.0197 0.076 Uiso 1 1 calc R . . . .
C012 C 0.8766(3) 0.8366(8) 0.4889(2) 0.0704(16) Uani 1 1 d . U . . .
H012 H 0.9163 0.8755 0.5068 0.084 Uiso 1 1 calc R . . . .
C013 C 0.1977(2) 0.4709(7) -0.0122(2) 0.0670(15) Uani 1 1 d . U . . .
H013 H 0.2017 0.5196 -0.0458 0.080 Uiso 1 1 calc R . . . .
C014 C 0.7575(3) 0.7245(7) 0.43478(19) 0.0670(16) Uani 1 1 d . U . . .
H014 H 0.7179 0.6873 0.4161 0.080 Uiso 1 1 calc R . . . .
C015 C 0.5773(3) 1.0958(7) 0.3901(2) 0.0684(15) Uani 1 1 d . U . . .
H015 H 0.5875 1.1988 0.3867 0.082 Uiso 1 1 calc R . . . .
C016 C 0.2507(3) 0.3430(8) 0.0656(2) 0.0713(16) Uani 1 1 d . U . . .
H016 H 0.2899 0.3061 0.0848 0.086 Uiso 1 1 calc R . . . .
C017 C 0.6126(3) 1.0107(8) 0.4302(2) 0.0702(15) Uani 1 1 d . U . . .
H017 H 0.6476 1.0552 0.4523 0.084 Uiso 1 1 calc R . . . .
C018 C 0.4082(3) 0.6330(8) 0.0657(2) 0.0742(16) Uani 1 1 d . U . . .
H018 H 0.3768 0.6822 0.0417 0.089 Uiso 1 1 calc R . . . .
C019 C 0.6811(3) 0.7220(8) 0.56566(18) 0.0752(19) Uani 1 1 d . U . . .
H01M H 0.6378 0.7394 0.5830 0.113 Uiso 1 1 calc GR . . . .
H01N H 0.7190 0.7528 0.5900 0.113 Uiso 1 1 calc GR . . . .
H01O H 0.6855 0.6157 0.5574 0.113 Uiso 1 1 calc GR . . . .
C01A C 0.4468(3) 0.7150(8) 0.1046(2) 0.0739(16) Uani 1 1 d . U . . .
H01A H 0.4412 0.8200 0.1060 0.089 Uiso 1 1 calc R . . . .
C01B C 0.5273(2) 1.0315(7) 0.3548(2) 0.0623(13) Uani 1 1 d . U . . .
H01R H 0.5040 1.0888 0.3278 0.075 Uiso 1 1 calc R . . . .
C01C C 0.8809(3) 0.7619(8) 0.4394(2) 0.0755(17) Uani 1 1 d . U . . .
H01S H 0.9242 0.7485 0.4243 0.091 Uiso 1 1 calc R . . . .
C01D C 0.4931(3) 0.6471(8) 0.1414(2) 0.0666(15) Uani 1 1 d . U . . .
H01D H 0.5191 0.7037 0.1671 0.080 Uiso 1 1 calc R . . . .
C01E C 0.8224(3) 0.7075(8) 0.4124(2) 0.0819(19) Uani 1 1 d . U . . .
H01T H 0.8260 0.6588 0.3788 0.098 Uiso 1 1 calc R . . . .
C01F C 0.7087(3) 0.4553(8) 0.3085(2) 0.0776(19) Uani 1 1 d . U . . .
H01B H 0.7229 0.5247 0.2807 0.116 Uiso 1 1 calc GR . . . .
H01C H 0.7481 0.4290 0.3319 0.116 Uiso 1 1 calc GR . . . .
H01E H 0.6738 0.5026 0.3298 0.116 Uiso 1 1 calc GR . . . .
B01G B 0.5240(2) 0.6258(7) 0.39811(19) 0.0474(13) Uani 1 1 d . U . . .
C01H C 0.3145(3) 0.8493(8) 0.1826(2) 0.0809(19) Uani 1 1 d . U . . .
H01U H 0.2773 0.8939 0.2022 0.121 Uiso 1 1 calc GR . . . .
H01V H 0.2979 0.8235 0.1461 0.121 Uiso 1 1 calc GR . . . .
H01W H 0.3521 0.9209 0.1807 0.121 Uiso 1 1 calc GR . . . .
B01I B 0.4755(3) 0.2325(8) 0.1081(2) 0.0518(14) Uani 1 1 d . U . . .
C01J C 0.6530(3) -0.0978(8) 0.2571(2) 0.0741(16) Uani 1 1 d . U . . .
H01F H 0.6076 -0.1308 0.2444 0.111 Uiso 1 1 calc GR . . . .
H01G H 0.6630 -0.1369 0.2934 0.111 Uiso 1 1 calc GR . . . .
H01H H 0.6872 -0.1349 0.2328 0.111 Uiso 1 1 calc GR . . . .
B01K B 0.5969(3) 0.4592(8) 0.2141(2) 0.0528(14) Uani 1 1 d . U . . .
C01L C 0.1272(3) 0.3828(9) 0.0598(3) 0.088(2) Uani 1 1 d . U . . .
H01L H 0.0838 0.3718 0.0749 0.106 Uiso 1 1 calc R . . . .
C01M C 0.3556(3) 0.2964(8) 0.2435(2) 0.0756(16) Uani 1 1 d . U . . .
H01X H 0.4023 0.2575 0.2463 0.113 Uiso 1 1 calc GR . . . .
H01Y H 0.3319 0.2549 0.2115 0.113 Uiso 1 1 calc GR . . . .
H H 0.3313 0.2679 0.2756 0.113 Uiso 1 1 calc GR . . . .
B01N B 0.4232(3) 0.8512(8) 0.2806(2) 0.0514(14) Uani 1 1 d . U . . .
C01O C 0.3285(3) 0.3419(10) -0.06425(19) 0.089(2) Uani 1 1 d . U . . .
H01I H 0.3737 0.3514 -0.0794 0.133 Uiso 1 1 calc GR . . . .
H01J H 0.2938 0.3814 -0.0898 0.133 Uiso 1 1 calc GR . . . .
H01K H 0.3191 0.2366 -0.0572 0.133 Uiso 1 1 calc GR . . . .
C01P C 0.1324(3) 0.4554(8) 0.0103(3) 0.0823(19) Uani 1 1 d . U . . .
H01P H 0.0928 0.4938 -0.0081 0.099 Uiso 1 1 calc R . . . .
C01Q C 0.1850(3) 0.3269(9) 0.0872(2) 0.0878(19) Uani 1 1 d . U . . .
H01Q H 0.1805 0.2775 0.1206 0.105 Uiso 1 1 calc R . . . .

loop_
_atom_site_aniso_label
_atom_site_aniso_U_11
_atom_site_aniso_U_22
_atom_site_aniso_U_33
_atom_site_aniso_U_23
_atom_site_aniso_U_13
_atom_site_aniso_U_12
F001 0.0589(16) 0.081(3) 0.0738(17) 0.0147(17) -0.0145(13) -0.0210(16)
F002 0.0700(16) 0.090(3) 0.0434(13) 0.0113(15) -0.0041(12) -0.0246(17)
F003 0.0587(15) 0.075(2) 0.0750(17) 0.0120(17) 0.0023(12) -0.0180(16)
F004 0.0621(15) 0.076(2) 0.0657(16) -0.0066(16) -0.0151(12) 0.0146(16)
F005 0.0763(18) 0.086(3) 0.0504(15) -0.0143(16) -0.0115(13) 0.0208(17)
F006 0.0829(18) 0.087(3) 0.0591(16) 0.0279(17) -0.0081(14) -0.0264(18)
F007 0.0710(16) 0.089(3) 0.0655(16) -0.0266(18) 0.0011(13) 0.0082(18)
F008 0.0645(17) 0.077(3) 0.097(2) -0.0118(19) -0.0144(15) 0.0214(17)
N009 0.0456(18) 0.055(3) 0.0377(17) 0.0040(19) -0.0041(15) -0.0004(19)
N00A 0.0462(19) 0.056(3) 0.0446(19) -0.0027(19) -0.0048(15) -0.0048(19)
N00B 0.0430(18) 0.068(3) 0.0437(19) 0.005(2) -0.0037(15) 0.0008(19)
N00C 0.0439(18) 0.066(3) 0.0443(19) -0.006(2) -0.0024(14) -0.007(2)
N00D 0.0411(18) 0.059(3) 0.050(2) 0.0050(19) -0.0010(16) 0.0048(18)
N00E 0.0437(18) 0.055(3) 0.0452(19) -0.0052(19) -0.0033(15) -0.0089(18)
N00F 0.053(2) 0.057(3) 0.0435(19) 0.002(2) -0.0040(15) 0.000(2)
N00G 0.052(2) 0.057(3) 0.053(2) -0.006(2) -0.0063(17) -0.001(2)
N00H 0.056(2) 0.068(3) 0.058(2) -0.002(2) -0.0131(18) -0.015(2)
N00I 0.057(2) 0.074(4) 0.061(2) 0.009(2) -0.0115(19) 0.007(2)
C00J 0.049(2) 0.049(3) 0.042(2) 0.001(2) -0.0030(18) 0.001(2)
C00K 0.048(2) 0.054(3) 0.046(2) 0.002(2) -0.0020(19) -0.004(2)
C00L 0.055(2) 0.057(4) 0.046(2) 0.000(2) -0.0051(19) -0.009(2)
C00M 0.040(2) 0.061(4) 0.053(3) 0.003(2) 0.0015(19) 0.000(2)
C00N 0.043(2) 0.083(4) 0.048(3) 0.006(3) -0.0055(19) -0.003(3)
C00O 0.041(2) 0.067(4) 0.040(2) 0.001(2) -0.0020(17) -0.001(2)
C00P 0.044(2) 0.070(4) 0.053(3) -0.005(3) -0.0027(19) -0.011(2)
C00Q 0.043(2) 0.083(4) 0.047(2) -0.005(3) -0.0014(18) 0.000(3)
C00R 0.044(2) 0.057(4) 0.044(2) 0.000(2) 0.0026(18) -0.004(2)
C00S 0.051(2) 0.055(3) 0.056(3) 0.001(2) -0.001(2) 0.001(2)
C00T 0.040(2) 0.074(4) 0.057(3) 0.011(3) -0.0021(19) 0.002(2)
C00U 0.045(2) 0.070(4) 0.041(2) 0.001(2) -0.0009(18) -0.004(2)
C00V 0.049(2) 0.071(4) 0.051(2) -0.010(3) -0.0125(19) -0.008(3)
C00W 0.047(2) 0.066(4) 0.052(3) 0.002(3) -0.0048(19) 0.002(2)
C00X 0.058(2) 0.060(4) 0.055(3) 0.001(3) -0.007(2) -0.007(3)
C00Y 0.047(2) 0.096(5) 0.050(3) 0.004(3) -0.009(2) -0.001(3)
C00Z 0.050(2) 0.069(4) 0.050(3) -0.003(3) 0.000(2) -0.009(2)
C010 0.052(2) 0.096(5) 0.046(2) -0.004(3) -0.009(2) -0.009(3)
C011 0.046(2) 0.084(5) 0.060(3) 0.018(3) -0.009(2) 0.002(3)
C012 0.054(3) 0.080(5) 0.076(3) 0.008(3) -0.002(2) -0.015(3)
C013 0.054(3) 0.075(5) 0.071(3) -0.008(3) -0.007(2) 0.011(3)
C014 0.067(3) 0.077(5) 0.057(3) -0.012(3) 0.001(2) -0.013(3)
C015 0.078(3) 0.055(4) 0.072(3) -0.005(3) 0.005(3) -0.019(3)
C016 0.071(3) 0.083(5) 0.059(3) 0.005(3) 0.005(2) -0.004(3)
C017 0.064(3) 0.076(4) 0.070(3) -0.005(3) -0.005(2) -0.021(3)
C018 0.061(3) 0.072(4) 0.089(4) 0.016(3) -0.003(3) 0.014(3)
C019 0.068(3) 0.112(6) 0.045(3) -0.003(3) -0.003(2) -0.024(3)
C01A 0.061(3) 0.063(4) 0.097(4) 0.007(3) 0.001(3) 0.007(3)
C01B 0.063(3) 0.062(4) 0.062(3) -0.001(3) -0.001(2) -0.006(3)
C01C 0.068(3) 0.078(5) 0.081(4) 0.011(3) 0.018(3) -0.004(3)
C01D 0.056(3) 0.063(4) 0.080(3) 0.001(3) 0.003(2) 0.005(3)
C01E 0.097(4) 0.090(5) 0.060(3) -0.002(3) 0.018(3) 0.000(4)
C01F 0.060(3) 0.108(6) 0.064(3) -0.020(3) -0.010(2) -0.018(3)
B01G 0.044(3) 0.056(4) 0.042(2) 0.000(3) -0.004(2) -0.006(2)
C01H 0.071(3) 0.112(6) 0.059(3) 0.019(3) -0.017(3) 0.017(4)
B01I 0.048(3) 0.062(4) 0.045(3) 0.000(3) -0.010(2) 0.004(3)
C01J 0.068(3) 0.077(4) 0.076(4) 0.006(3) -0.014(3) 0.010(3)
B01K 0.049(3) 0.060(4) 0.049(3) -0.005(3) 0.002(2) -0.010(3)
C01L 0.066(3) 0.094(6) 0.105(5) -0.029(4) 0.022(3) -0.005(3)
C01M 0.085(4) 0.072(4) 0.069(3) -0.007(3) -0.002(3) -0.017(3)
B01N 0.044(2) 0.056(4) 0.054(3) 0.015(3) 0.000(2) 0.003(3)
C01O 0.067(3) 0.151(7) 0.048(3) 0.010(4) 0.002(2) 0.022(4)
C01P 0.056(3) 0.086(5) 0.104(4) -0.022(4) -0.003(3) 0.007(3)
C01Q 0.105(4) 0.093(6) 0.067(3) -0.009(4) 0.024(3) -0.012(4)

loop_
_atom_type_symbol
_atom_type_description
_atom_type_scat_dispersion_real
_atom_type_scat_dispersion_imag
_atom_type_scat_source
C C 0.0181 0.0091 'International Tables Vol C Tables 4.2.6.8 and 6.1.1.4'
H H 0.0000 0.0000 'International Tables Vol C Tables 4.2.6.8 and 6.1.1.4'
B B 0.0090 0.0039 'International Tables Vol C Tables 4.2.6.8 and 6.1.1.4'
F F 0.0727 0.0534 'International Tables Vol C Tables 4.2.6.8 and 6.1.1.4'
N N 0.0311 0.0180 'International Tables Vol C Tables 4.2.6.8 and 6.1.1.4'

loop_
_geom_angle_atom_site_label_1
_geom_angle_atom_site_label_2
_geom_angle_atom_site_label_3
_geom_angle
_geom_angle_site_symmetry_1
_geom_angle_site_symmetry_3
_geom_angle_publ_flag
N00F N009 B01G 111.8(4) . . ?
C00J N009 N00F 119.5(4) . . ?
C00J N009 B01G 128.7(4) . . ?
N00G N00A B01I 112.1(4) . . ?
C00K N00A N00G 119.5(4) . . ?
C00K N00A B01I 128.4(5) . . ?
C00N N00B C00O 107.1(5) . . ?
C00N N00B B01N 129.3(5) . . ?
C00O N00B B01N 123.4(4) . . ?
C00Q N00C C00U 108.3(5) . . ?
C00Q N00C B01K 127.7(5) . . ?
C00U N00C B01K 123.9(4) . . ?
C00M N00D C00T 120.2(5) . . ?
C00M N00D B01I 111.4(4) . . ?
C00T N00D B01I 128.3(4) . . ?
C00P N00E B01G 128.5(4) . . ?
C00R N00E C00P 120.1(5) . . ?
C00R N00E B01G 111.4(4) . . ?
N009 N00F B01N 125.9(4) . . ?
C00R N00F N009 108.8(4) . . ?
C00R N00F B01N 125.3(5) . . ?
N00A N00G B01K 125.9(4) . . ?
C00M N00G N00A 108.9(4) . . ?
C00M N00G B01K 124.6(5) . . ?
C00P N00H H00H 118.7 . . ?
C00P N00H C00V 122.5(5) . . ?
C00V N00H H00H 118.7 . . ?
C00T N00I H00I 118.5 . . ?
C00T N00I C011 122.9(5) . . ?
C011 N00I H00I 118.5 . . ?
N009 C00J H00J 118.3 . . ?
N009 C00J C00O 123.4(5) . . ?
C00O C00J H00J 118.3 . . ?
N00A C00K H00K 118.4 . . ?
N00A C00K C00U 123.1(5) . . ?
C00U C00K H00K 118.4 . . ?
C00X C00L C00V 119.4(4) . . ?
C00X C00L C014 118.2(4) . . ?
C014 C00L C00V 122.4(4) . . ?
N00D C00M C01D 122.1(5) . . ?
N00G C00M N00D 111.4(5) . . ?
N00G C00M C01D 126.5(5) . . ?
N00B C00N C010 109.2(5) . . ?
N00B C00N C01H 121.9(6) . . ?
C010 C00N C01H 128.9(5) . . ?
N00B C00O C00J 120.3(4) . . ?
N00B C00O C00Z 109.1(4) . . ?
C00J C00O C00Z 130.5(5) . . ?
N00H C00P N00E 116.2(5) . . ?
N00H C00P C017 124.7(5) . . ?
C017 C00P N00E 119.1(5) . . ?
N00C C00Q C00Y 107.7(5) . . ?
N00C C00Q C01F 122.7(5) . . ?
C00Y C00Q C01F 129.5(5) . . ?
N00F C00R N00E 111.2(5) . . ?
C01B C00R N00E 122.3(4) . . ?
C01B C00R N00F 126.4(4) . . ?
C013 C00S C011 118.5(4) . . ?
C016 C00S C011 122.4(4) . . ?
C016 C00S C013 119.1(5) . . ?
N00D C00T C018 119.1(5) . . ?
N00I C00T N00D 115.5(5) . . ?
N00I C00T C018 125.4(5) . . ?
N00C C00U C00K 120.6(5) . . ?
N00C C00U C00W 108.6(4) . . ?
C00W C00U C00K 130.8(5) . . ?
N00H C00V C00L 113.2(4) . . ?
N00H C00V H00V 107.9 . . ?
N00H C00V C019 108.2(4) . . ?
C00L C00V H00V 107.9 . . ?
C00L C00V C019 111.6(4) . . ?
C019 C00V H00V 107.9 . . ?
C00U C00W C01J 126.4(5) . . ?
C00Y C00W C00U 106.3(5) . . ?
C00Y C00W C01J 127.3(5) . . ?
C00L C00X H00X 119.2 . . ?
C012 C00X C00L 121.7(5) . . ?
C012 C00X H00X 119.2 . . ?
C00Q C00Y H00Y 125.5 . . ?
C00W C00Y C00Q 109.0(4) . . ?
C00W C00Y H00Y 125.5 . . ?
C00O C00Z C01M 126.3(5) . . ?
C010 C00Z C00O 105.8(5) . . ?
C010 C00Z C01M 127.9(5) . . ?
C00N C010 H010 125.6 . . ?
C00Z C010 C00N 108.7(4) . . ?
C00Z C010 H010 125.6 . . ?
N00I C011 C00S 112.8(4) . . ?
N00I C011 H011 107.9 . . ?
N00I C011 C01O 108.8(5) . . ?
C00S C011 H011 107.9 . . ?
C01O C011 C00S 111.3(5) . . ?
C01O C011 H011 107.9 . . ?
C00X C012 H012 120.5 . . ?
C01C C012 C00X 118.9(5) . . ?
C01C C012 H012 120.5 . . ?
C00S C013 H013 119.8 . . ?
C01P C013 C00S 120.4(5) . . ?
C01P C013 H013 119.8 . . ?
C00L C014 H014 120.0 . . ?
C01E C014 C00L 120.0(5) . . ?
C01E C014 H014 120.0 . . ?
C017 C015 H015 119.1 . . ?
C01B C015 H015 119.1 . . ?
C01B C015 C017 121.7(6) . . ?
C00S C016 H016 120.1 . . ?
C00S C016 C01Q 119.8(5) . . ?
C01Q C016 H016 120.1 . . ?
C00P C017 C015 119.6(5) . . ?
C00P C017 H017 120.2 . . ?
C015 C017 H017 120.2 . . ?
C00T C018 H018 120.4 . . ?
C01A C018 C00T 119.2(5) . . ?
C01A C018 H018 120.4 . . ?
C00V C019 H01M 109.5 . . ?
C00V C019 H01N 109.5 . . ?
C00V C019 H01O 109.5 . . ?
H01M C019 H01N 109.5 . . ?
H01M C019 H01O 109.5 . . ?
H01N C019 H01O 109.5 . . ?
C018 C01A H01A 118.8 . . ?
C01D C01A C018 122.5(6) . . ?
C01D C01A H01A 118.8 . . ?
C00R C01B C015 117.1(5) . . ?
C00R C01B H01R 121.5 . . ?
C015 C01B H01R 121.5 . . ?
C012 C01C H01S 119.7 . . ?
C01E C01C C012 120.7(5) . . ?
C01E C01C H01S 119.7 . . ?
C00M C01D H01D 121.6 . . ?
C01A C01D C00M 116.9(6) . . ?
C01A C01D H01D 121.6 . . ?
C014 C01E H01T 119.7 . . ?
C01C C01E C014 120.5(5) . . ?
C01C C01E H01T 119.7 . . ?
C00Q C01F H01B 109.5 . . ?
C00Q C01F H01C 109.5 . . ?
C00Q C01F H01E 109.5 . . ?
H01B C01F H01C 109.5 . . ?
H01B C01F H01E 109.5 . . ?
H01C C01F H01E 109.5 . . ?
F002 B01G N009 111.3(3) . . ?
F002 B01G N00E 112.6(4) . . ?
F004 B01G F002 109.8(5) . . ?
F004 B01G N009 112.7(4) . . ?
F004 B01G N00E 113.1(4) . . ?
N00E B01G N009 96.8(4) . . ?
C00N C01H H01U 109.5 . . ?
C00N C01H H01V 109.5 . . ?
C00N C01H H01W 109.5 . . ?
H01U C01H H01V 109.5 . . ?
H01U C01H H01W 109.5 . . ?
H01V C01H H01W 109.5 . . ?
F001 B01I F005 109.7(5) . . ?
F001 B01I N00A 113.2(4) . . ?
F001 B01I N00D 113.3(4) . . ?
F005 B01I N00A 111.7(4) . . ?
F005 B01I N00D 112.2(4) . . ?
N00D B01I N00A 96.1(4) . . ?
C00W C01J H01F 109.5 . . ?
C00W C01J H01G 109.5 . . ?
C00W C01J H01H 109.5 . . ?
H01F C01J H01G 109.5 . . ?
H01F C01J H01H 109.5 . . ?
H01G C01J H01H 109.5 . . ?
F003 B01K N00C 111.5(4) . . ?
F003 B01K N00G 109.6(4) . . ?
F007 B01K F003 107.9(5) . . ?
F007 B01K N00C 111.9(4) . . ?
F007 B01K N00G 109.5(4) . . ?
N00C B01K N00G 106.4(4) . . ?
C01P C01L H01L 119.6 . . ?
C01Q C01L H01L 119.6 . . ?
C01Q C01L C01P 120.8(6) . . ?
C00Z C01M H01X 109.5 . . ?
C00Z C01M H01Y 109.5 . . ?
C00Z C01M H 109.5 . . ?
H01X C01M H01Y 109.5 . . ?
H01X C01M H 109.5 . . ?
H01Y C01M H 109.5 . . ?
F006 B01N N00B 110.9(4) . . ?
F006 B01N N00F 109.4(4) . . ?
F008 B01N F006 108.0(5) . . ?
F008 B01N N00B 112.1(4) . . ?
F008 B01N N00F 109.2(4) . . ?
N00B B01N N00F 107.3(4) . . ?
C011 C01O H01I 109.5 . . ?
C011 C01O H01J 109.5 . . ?
C011 C01O H01K 109.5 . . ?
H01I C01O H01J 109.5 . . ?
H01I C01O H01K 109.5 . . ?
H01J C01O H01K 109.5 . . ?
C013 C01P H01P 120.4 . . ?
C01L C01P C013 119.2(6) . . ?
C01L C01P H01P 120.4 . . ?
C016 C01Q H01Q 119.7 . . ?
C01L C01Q C016 120.6(6) . . ?
C01L C01Q H01Q 119.7 . . ?

loop_
_geom_bond_atom_site_label_1
_geom_bond_atom_site_label_2
_geom_bond_distance
_geom_bond_site_symmetry_2
_geom_bond_publ_flag
F001 B01I 1.364(6) . ?
F002 B01G 1.376(6) . ?
F003 B01K 1.395(6) . ?
F004 B01G 1.366(6) . ?
F005 B01I 1.378(6) . ?
F006 B01N 1.400(6) . ?
F007 B01K 1.388(6) . ?
F008 B01N 1.385(7) . ?
N009 N00F 1.387(6) . ?
N009 C00J 1.313(6) . ?
N009 B01G 1.553(6) . ?
N00A N00G 1.379(6) . ?
N00A C00K 1.316(6) . ?
N00A B01I 1.563(6) . ?
N00B C00N 1.351(6) . ?
N00B C00O 1.393(7) . ?
N00B B01N 1.522(7) . ?
N00C C00Q 1.355(5) . ?
N00C C00U 1.390(7) . ?
N00C B01K 1.519(8) . ?
N00D C00M 1.371(6) . ?
N00D C00T 1.376(6) . ?
N00D B01I 1.549(8) . ?
N00E C00P 1.379(5) . ?
N00E C00R 1.373(6) . ?
N00E B01G 1.540(8) . ?
N00F C00R 1.371(6) . ?
N00F B01N 1.540(6) . ?
N00G C00M 1.367(6) . ?
N00G B01K 1.558(6) . ?
N00H H00H 0.8600 . ?
N00H C00P 1.356(6) . ?
N00H C00V 1.458(5) . ?
N00I H00I 0.8600 . ?
N00I C00T 1.358(7) . ?
N00I C011 1.463(5) . ?
C00J H00J 0.9300 . ?
C00J C00O 1.396(6) . ?
C00K H00K 0.9300 . ?
C00K C00U 1.397(6) . ?
C00L C00V 1.520(6) . ?
C00L C00X 1.389(6) . ?
C00L C014 1.395(7) . ?
C00M C01D 1.392(8) . ?
C00N C010 1.386(8) . ?
C00N C01H 1.500(8) . ?
C00O C00Z 1.397(7) . ?
C00P C017 1.379(9) . ?
C00Q C00Y 1.402(9) . ?
C00Q C01F 1.479(8) . ?
C00R C01B 1.371(8) . ?
C00S C011 1.520(6) . ?
C00S C013 1.398(6) . ?
C00S C016 1.382(7) . ?
C00T C018 1.398(9) . ?
C00U C00W 1.397(7) . ?
C00V H00V 0.9800 . ?
C00V C019 1.528(7) . ?
C00W C00Y 1.377(7) . ?
C00W C01J 1.499(9) . ?
C00X H00X 0.9300 . ?
C00X C012 1.385(7) . ?
C00Y H00Y 0.9300 . ?
C00Z C010 1.381(7) . ?
C00Z C01M 1.501(9) . ?
C010 H010 0.9300 . ?
C011 H011 0.9800 . ?
C011 C01O 1.516(8) . ?
C012 H012 0.9300 . ?
C012 C01C 1.379(8) . ?
C013 H013 0.9300 . ?
C013 C01P 1.397(7) . ?
C014 H014 0.9300 . ?
C014 C01E 1.389(8) . ?
C015 H015 0.9300 . ?
C015 C017 1.388(8) . ?
C015 C01B 1.384(7) . ?
C016 H016 0.9300 . ?
C016 C01Q 1.395(8) . ?
C017 H017 0.9300 . ?
C018 H018 0.9300 . ?
C018 C01A 1.383(8) . ?
C019 H01M 0.9600 . ?
C019 H01N 0.9600 . ?
C019 H01O 0.9600 . ?
C01A H01A 0.9300 . ?
C01A C01D 1.374(7) . ?
C01B H01R 0.9300 . ?
C01C H01S 0.9300 . ?
C01C C01E 1.367(8) . ?
C01D H01D 0.9300 . ?
C01E H01T 0.9300 . ?
C01F H01B 0.9600 . ?
C01F H01C 0.9600 . ?
C01F H01E 0.9600 . ?
C01H H01U 0.9600 . ?
C01H H01V 0.9600 . ?
C01H H01W 0.9600 . ?
C01J H01F 0.9600 . ?
C01J H01G 0.9600 . ?
C01J H01H 0.9600 . ?
C01L H01L 0.9300 . ?
C01L C01P 1.375(9) . ?
C01L C01Q 1.365(9) . ?
C01M H01X 0.9600 . ?
C01M H01Y 0.9600 . ?
C01M H 0.9600 . ?
C01O H01I 0.9600 . ?
C01O H01J 0.9600 . ?
C01O H01K 0.9600 . ?
C01P H01P 0.9300 . ?
C01Q H01Q 0.9300 . ?

loop_
_geom_torsion_atom_site_label_1
_geom_torsion_atom_site_label_2
_geom_torsion_atom_site_label_3
_geom_torsion_atom_site_label_4
_geom_torsion
_geom_torsion_site_symmetry_1
_geom_torsion_site_symmetry_2
_geom_torsion_site_symmetry_3
_geom_torsion_site_symmetry_4
_geom_torsion_publ_flag
N009 N00F C00R N00E -1.0(5) . . . . ?
N009 N00F C00R C01B 175.4(4) . . . . ?
N009 N00F B01N F006 -121.7(5) . . . . ?
N009 N00F B01N F008 120.3(5) . . . . ?
N009 N00F B01N N00B -1.3(6) . . . . ?
N009 C00J C00O N00B -1.8(6) . . . . ?
N009 C00J C00O C00Z 178.0(4) . . . . ?
N00A N00G C00M N00D -1.2(5) . . . . ?
N00A N00G C00M C01D 177.5(5) . . . . ?
N00A N00G B01K F003 111.5(5) . . . . ?
N00A N00G B01K F007 -130.4(5) . . . . ?
N00A N00G B01K N00C -9.2(6) . . . . ?
N00A C00K C00U N00C -0.3(6) . . . . ?
N00A C00K C00U C00W -179.9(4) . . . . ?
N00B C00N C010 C00Z 0.4(6) . . . . ?
N00B C00O C00Z C010 -0.5(5) . . . . ?
N00B C00O C00Z C01M 179.3(5) . . . . ?
N00C C00Q C00Y C00W 0.4(5) . . . . ?
N00C C00U C00W C00Y -0.5(5) . . . . ?
N00C C00U C00W C01J 177.0(5) . . . . ?
N00D C00M C01D C01A 1.2(7) . . . . ?
N00D C00T C018 C01A 2.2(8) . . . . ?
N00E C00P C017 C015 4.7(8) . . . . ?
N00E C00R C01B C015 0.7(7) . . . . ?
N00F N009 C00J C00O -2.9(6) . . . . ?
N00F N009 B01G F002 114.7(5) . . . . ?
N00F N009 B01G F004 -121.4(5) . . . . ?
N00F N009 B01G N00E -2.9(4) . . . . ?
N00F C00R C01B C015 -175.4(4) . . . . ?
N00G N00A C00K C00U -2.4(6) . . . . ?
N00G N00A B01I F001 -117.3(5) . . . . ?
N00G N00A B01I F005 118.2(5) . . . . ?
N00G N00A B01I N00D 1.3(4) . . . . ?
N00G C00M C01D C01A -177.3(4) . . . . ?
N00H C00P C017 C015 -175.2(5) . . . . ?
N00I C00T C018 C01A -176.1(5) . . . . ?
C00J N009 N00F C00R -175.7(4) . . . . ?
C00J N009 N00F B01N 4.5(6) . . . . ?
C00J N009 B01G F002 -67.2(6) . . . . ?
C00J N009 B01G F004 56.7(6) . . . . ?
C00J N009 B01G N00E 175.2(4) . . . . ?
C00J C00O C00Z C010 179.7(4) . . . . ?
C00J C00O C00Z C01M -0.5(8) . . . . ?
C00K N00A N00G C00M 179.2(4) . . . . ?
C00K N00A N00G B01K 7.9(6) . . . . ?
C00K N00A B01I F001 63.3(6) . . . . ?
C00K N00A B01I F005 -61.1(7) . . . . ?
C00K N00A B01I N00D -178.0(4) . . . . ?
C00K C00U C00W C00Y 179.1(4) . . . . ?
C00K C00U C00W C01J -3.4(8) . . . . ?
C00L C00X C012 C01C -0.8(9) . . . . ?
C00L C014 C01E C01C -0.1(10) . . . . ?
C00M N00D C00T N00I 176.6(4) . . . . ?
C00M N00D C00T C018 -1.9(7) . . . . ?
C00M N00D B01I F001 116.5(4) . . . . ?
C00M N00D B01I F005 -118.5(4) . . . . ?
C00M N00D B01I N00A -2.0(5) . . . . ?
C00M N00G B01K F003 -58.5(6) . . . . ?
C00M N00G B01K F007 59.7(6) . . . . ?
C00M N00G B01K N00C -179.2(4) . . . . ?
C00N N00B C00O C00J -179.4(4) . . . . ?
C00N N00B C00O C00Z 0.8(5) . . . . ?
C00N N00B B01N F006 -58.4(6) . . . . ?
C00N N00B B01N F008 62.4(6) . . . . ?
C00N N00B B01N N00F -177.8(4) . . . . ?
C00O N00B C00N C010 -0.7(5) . . . . ?
C00O N00B C00N C01H 178.5(4) . . . . ?
C00O N00B B01N F006 116.0(4) . . . . ?
C00O N00B B01N F008 -123.2(4) . . . . ?
C00O N00B B01N N00F -3.5(6) . . . . ?
C00O C00Z C010 C00N 0.1(5) . . . . ?
C00P N00E C00R N00F 177.5(4) . . . . ?
C00P N00E C00R C01B 0.9(6) . . . . ?
C00P N00E B01G F002 67.4(6) . . . . ?
C00P N00E B01G F004 -57.8(6) . . . . ?
C00P N00E B01G N009 -176.1(4) . . . . ?
C00P N00H C00V C00L -78.7(6) . . . . ?
C00P N00H C00V C019 157.1(5) . . . . ?
C00Q N00C C00U C00K -178.9(4) . . . . ?
C00Q N00C C00U C00W 0.8(5) . . . . ?
C00Q N00C B01K F003 62.6(6) . . . . ?
C00Q N00C B01K F007 -58.3(6) . . . . ?
C00Q N00C B01K N00G -177.9(4) . . . . ?
C00R N00E C00P N00H 176.3(4) . . . . ?
C00R N00E C00P C017 -3.6(6) . . . . ?
C00R N00E B01G F002 -114.3(4) . . . . ?
C00R N00E B01G F004 120.5(4) . . . . ?
C00R N00E B01G N009 2.3(4) . . . . ?
C00R N00F B01N F006 58.5(6) . . . . ?
C00R N00F B01N F008 -59.5(6) . . . . ?
C00R N00F B01N N00B 178.9(4) . . . . ?
C00S C013 C01P C01L -0.2(9) . . . . ?
C00S C016 C01Q C01L -1.1(10) . . . . ?
C00T N00D C00M N00G 178.9(4) . . . . ?
C00T N00D C00M C01D 0.1(7) . . . . ?
C00T N00D B01I F001 -59.8(6) . . . . ?
C00T N00D B01I F005 65.2(6) . . . . ?
C00T N00D B01I N00A -178.4(4) . . . . ?
C00T N00I C011 C00S -84.9(6) . . . . ?
C00T N00I C011 C01O 151.2(5) . . . . ?
C00T C018 C01A C01D -0.9(9) . . . . ?
C00U N00C C00Q C00Y -0.7(5) . . . . ?
C00U N00C C00Q C01F 179.9(4) . . . . ?
C00U N00C B01K F003 -113.2(5) . . . . ?
C00U N00C B01K F007 125.9(4) . . . . ?
C00U N00C B01K N00G 6.2(5) . . . . ?
C00U C00W C00Y C00Q 0.1(5) . . . . ?
C00V N00H C00P N00E 169.7(4) . . . . ?
C00V N00H C00P C017 -10.5(8) . . . . ?
C00V C00L C00X C012 178.3(5) . . . . ?
C00V C00L C014 C01E -177.8(6) . . . . ?
C00X C00L C00V N00H 172.6(5) . . . . ?
C00X C00L C00V C019 -65.1(7) . . . . ?
C00X C00L C014 C01E 0.7(9) . . . . ?
C00X C012 C01C C01E 1.4(10) . . . . ?
C011 N00I C00T N00D 168.1(4) . . . . ?
C011 N00I C00T C018 -13.6(8) . . . . ?
C011 C00S C013 C01P 178.8(6) . . . . ?
C011 C00S C016 C01Q -178.1(6) . . . . ?
C012 C01C C01E C014 -1.0(11) . . . . ?
C013 C00S C011 N00I 173.4(5) . . . . ?
C013 C00S C011 C01O -64.1(7) . . . . ?
C013 C00S C016 C01Q 1.2(9) . . . . ?
C014 C00L C00V N00H -9.0(8) . . . . ?
C014 C00L C00V C019 113.3(6) . . . . ?
C014 C00L C00X C012 -0.2(8) . . . . ?
C016 C00S C011 N00I -7.3(8) . . . . ?
C016 C00S C011 C01O 115.3(6) . . . . ?
C016 C00S C013 C01P -0.5(9) . . . . ?
C017 C015 C01B C00R 0.4(8) . . . . ?
C018 C01A C01D C00M -0.8(8) . . . . ?
C01B C015 C017 C00P -3.2(8) . . . . ?
C01F C00Q C00Y C00W 179.7(5) . . . . ?
B01G N009 N00F C00R 2.6(5) . . . . ?
B01G N009 N00F B01N -177.2(4) . . . . ?
B01G N009 C00J C00O 179.1(4) . . . . ?
B01G N00E C00P N00H -5.5(6) . . . . ?
B01G N00E C00P C017 174.6(5) . . . . ?
B01G N00E C00R N00F -1.0(5) . . . . ?
B01G N00E C00R C01B -177.6(4) . . . . ?
C01H C00N C010 C00Z -178.7(5) . . . . ?
B01I N00A N00G C00M -0.2(5) . . . . ?
B01I N00A N00G B01K -171.5(4) . . . . ?
B01I N00A C00K C00U 176.9(4) . . . . ?
B01I N00D C00M N00G 2.2(5) . . . . ?
B01I N00D C00M C01D -176.6(4) . . . . ?
B01I N00D C00T N00I -7.3(7) . . . . ?
B01I N00D C00T C018 174.2(5) . . . . ?
C01J C00W C00Y C00Q -177.3(5) . . . . ?
B01K N00C C00Q C00Y -177.1(4) . . . . ?
B01K N00C C00Q C01F 3.5(7) . . . . ?
B01K N00C C00U C00K -2.3(6) . . . . ?
B01K N00C C00U C00W 177.3(4) . . . . ?
B01K N00G C00M N00D 170.2(4) . . . . ?
B01K N00G C00M C01D -11.1(7) . . . . ?
C01M C00Z C010 C00N -179.7(5) . . . . ?
B01N N00B C00N C010 174.3(4) . . . . ?
B01N N00B C00N C01H -6.5(7) . . . . ?
B01N N00B C00O C00J 5.2(6) . . . . ?
B01N N00B C00O C00Z -174.6(4) . . . . ?
B01N N00F C00R N00E 178.8(4) . . . . ?
B01N N00F C00R C01B -4.7(7) . . . . ?
C01P C01L C01Q C016 0.4(11) . . . . ?
C01Q C01L C01P C013 0.3(11) . . . . ?
